data_7023990
loop_
_publ_author_name
'Samanta, Dipak'
'Mukherjee, Partha Sarathi'

_publ_section_title
;
 Pt(II)6 nanoscopic cages with an organometallic backbone as sensors for
 picric acid.
;
_journal_issue 48
_journal_name_full 'Dalton transactions (Cambridge, England : 2003)'
_journal_page_first 16784
_journal_page_last 16795
_journal_paper_doi 10.1039/c3dt52268g
_journal_volume 42
_journal_year 2013
_chemical_formula_moiety 'C66 H105 I3 P6 Pt3'
_chemical_formula_sum 'C66 H105 I3 P6 Pt3'
_chemical_formula_weight 2050.26
_chemical_name_systematic
;
 ?
;
_space_group_IT_number 167
_symmetry_cell_setting trigonal
_symmetry_space_group_name_Hall '-R 3 2"c'
_symmetry_space_group_name_H-M 'R -3 c :H'
_atom_sites_solution_hydrogens geom
_atom_sites_solution_primary direct
_atom_sites_solution_secondary difmap
_audit_creation_method SHELXL-97
_cell_angle_alpha 90.00
_cell_angle_beta 90.00
_cell_angle_gamma 120.00
_cell_formula_units_Z 6
_cell_length_a 18.798(4)
_cell_length_b 18.798(4)
_cell_length_c 40.774(8)
_cell_measurement_reflns_used 2458
_cell_measurement_temperature 293(2)
_cell_measurement_theta_max 27.58
_cell_measurement_theta_min 3.20
_cell_volume 12478(4)
_computing_cell_refinement 'Bruker saint'
_computing_data_collection 'Bruker kappa Apex-II ccd'
_computing_data_reduction 'Bruker saint'
_computing_molecular_graphics ORTEP-III
_computing_publication_material WinGXv1.80.05
_computing_structure_refinement 'SHELXL-97 (Sheldrick, 2008)'
_computing_structure_solution SHELXS-97
_diffrn_ambient_temperature 293(2)
_diffrn_detector_area_resol_mean 0.3
_diffrn_measured_fraction_theta_full 0.997
_diffrn_measured_fraction_theta_max 0.997
_diffrn_measurement_device_type 'Bruker APEX-II CCD'
_diffrn_measurement_method '\f and \w scans'
_diffrn_radiation_monochromator graphite
_diffrn_radiation_source 'fine-focus sealed tube'
_diffrn_radiation_type MoK\a
_diffrn_radiation_wavelength 0.71073
_diffrn_reflns_av_R_equivalents 0.1304
_diffrn_reflns_av_unetI/netI 0.0254
_diffrn_reflns_limit_h_max 22
_diffrn_reflns_limit_h_min -22
_diffrn_reflns_limit_k_max 22
_diffrn_reflns_limit_k_min -22
_diffrn_reflns_limit_l_max 48
_diffrn_reflns_limit_l_min -47
_diffrn_reflns_number 64474
_diffrn_reflns_theta_full 25.00
_diffrn_reflns_theta_max 25.00
_diffrn_reflns_theta_min 3.20
_exptl_absorpt_coefficient_mu 6.293
_exptl_absorpt_correction_T_max 0.8176
_exptl_absorpt_correction_T_min 0.7577
_exptl_absorpt_correction_type empirical
_exptl_absorpt_process_details SADABS
_exptl_crystal_colour yellow
_exptl_crystal_density_diffrn 1.637
_exptl_crystal_density_method 'not measured'
_exptl_crystal_description rectangular
_exptl_crystal_F_000 5904.0
_exptl_crystal_size_max 0.06
_exptl_crystal_size_mid 0.04
_exptl_crystal_size_min 0.03
_refine_diff_density_max 1.256
_refine_diff_density_min -0.606
_refine_diff_density_rms 0.122
_refine_ls_extinction_method none
_refine_ls_goodness_of_fit_ref 1.089
_refine_ls_hydrogen_treatment mixed
_refine_ls_matrix_type full
_refine_ls_number_parameters 116
_refine_ls_number_reflns 2451
_refine_ls_number_restraints 0
_refine_ls_restrained_S_all 1.089
_refine_ls_R_factor_all 0.0608
_refine_ls_R_factor_gt 0.0440
_refine_ls_shift/su_max 0.023
_refine_ls_shift/su_mean 0.002
_refine_ls_structure_factor_coef Fsqd
_refine_ls_weighting_details 'calc w=1/[\s^2^(Fo^2^)+(0.0571P)^2^+60.9896P] where P=(Fo^2^+2Fc^2^)/3'
_refine_ls_weighting_scheme calc
_refine_ls_wR_factor_gt 0.1014
_refine_ls_wR_factor_ref 0.1069
_reflns_number_gt 1973
_reflns_number_total 2451
_reflns_threshold_expression >2\s(I)
_cod_data_source_file c3dt52268g.txt
_cod_data_source_block Complex_1
_cod_depositor_comments
;
The following automatic conversions were performed:

'_symmetry_cell_setting' value 'Trigonal' changed to 'trigonal'
according to /home/saulius/struct/CIF-dictionaries/cif_core.dic
dictionary named 'cif_core.dic' version 2.4.2 from
2011-04-26.

'_exptl_absorpt_correction_type' value 'EMPIriCAL'
changed to 'empirical' according to
/home/saulius/struct/CIF-dictionaries/cif_core.dic dictionary named
'cif_core.dic' version 2.4.2 from 2011-04-26.

Automatic conversion script
Id: cif_fix_values 1891 2012-01-12 08:04:46Z andrius 
;
_cod_original_cell_volume 12478(7)
_cod_original_sg_symbol_H-M 'R -3 c'
_cod_database_code 7023990

loop_
_symmetry_equiv_pos_as_xyz
'x, y, z'
'-y, x-y, z'
'-x+y, -x, z'
'x-y, -y, -z+1/2'
'-x, -x+y, -z+1/2'
'y, x, -z+1/2'
'x+2/3, y+1/3, z+1/3'
'-y+2/3, x-y+1/3, z+1/3'
'-x+y+2/3, -x+1/3, z+1/3'
'x-y+2/3, -y+1/3, -z+5/6'
'-x+2/3, -x+y+1/3, -z+5/6'
'y+2/3, x+1/3, -z+5/6'
'x+1/3, y+2/3, z+2/3'
'-y+1/3, x-y+2/3, z+2/3'
'-x+y+1/3, -x+2/3, z+2/3'
'x-y+1/3, -y+2/3, -z+7/6'
'-x+1/3, -x+y+2/3, -z+7/6'
'y+1/3, x+2/3, -z+7/6'
'-x, -y, -z'
'y, -x+y, -z'
'x-y, x, -z'
'-x+y, y, z-1/2'
'x, x-y, z-1/2'
'-y, -x, z-1/2'
'-x+2/3, -y+1/3, -z+1/3'
'y+2/3, -x+y+1/3, -z+1/3'
'x-y+2/3, x+1/3, -z+1/3'
'-x+y+2/3, y+1/3, z-1/6'
'x+2/3, x-y+1/3, z-1/6'
'-y+2/3, -x+1/3, z-1/6'
'-x+1/3, -y+2/3, -z+2/3'
'y+1/3, -x+y+2/3, -z+2/3'
'x-y+1/3, x+2/3, -z+2/3'
'-x+y+1/3, y+2/3, z+1/6'
'x+1/3, x-y+2/3, z+1/6'
'-y+1/3, -x+2/3, z+1/6'

loop_
_atom_site_label
_atom_site_type_symbol
_atom_site_fract_x
_atom_site_fract_y
_atom_site_fract_z
_atom_site_U_iso_or_equiv
_atom_site_adp_type
_atom_site_occupancy
_atom_site_symmetry_multiplicity
_atom_site_calc_flag
_atom_site_refinement_flags
Pt1 Pt 0.117543(18) 0.3333 0.0833 0.05866(19) Uani 1 2 d S
I1 I -0.02335(4) 0.3333 0.0833 0.1350(6) Uani 1 2 d S
P1 P 0.15420(15) 0.4040(2) 0.03439(7) 0.0967(10) Uani 1 1 d .
C1 C 0.5937(4) 0.2604(4) 0.0833 0.0344(18) Uani 1 2 d S
H8 H 0.5442 0.2109 0.0833 0.041 Uiso 1 2 calc SR
C6 C 0.3613(4) 0.3333 0.0833 0.0401(19) Uani 1 2 d S
C8 C 0.2212(5) 0.3333 0.0833 0.051(2) Uani 1 2 d S
C4 C 0.5073(4) 0.4007(4) 0.07198(17) 0.0445(15) Uani 1 1 d .
H5 H 0.5543 0.4467 0.0642 0.053 Uiso 1 1 calc R
C7 C 0.2844(4) 0.3333 0.0833 0.048(2) Uani 1 2 d S
C5 C 0.4330(4) 0.3998(4) 0.07214(18) 0.0503(17) Uani 1 1 d .
H4 H 0.4316 0.4456 0.0644 0.060 Uiso 1 1 calc R
C3 C 0.5126(4) 0.3333 0.0833 0.0353(18) Uani 1 2 d S
C2 C 0.5922(4) 0.3333 0.0833 0.0349(18) Uani 1 2 d S
C12 C 0.2594(7) 0.4420(9) 0.0216(3) 0.118(4) Uani 1 1 d .
H9A H 0.2951 0.4741 0.0395 0.142 Uiso 1 1 calc R
H9B H 0.2669 0.3951 0.0184 0.142 Uiso 1 1 calc R
C14 C 0.0879(13) 0.3530(14) 0.0010(4) 0.190(7) Uani 1 1 d .
H11A H 0.0326 0.3408 0.0062 0.228 Uiso 1 1 calc R
H11B H 0.1063 0.3880 -0.0182 0.228 Uiso 1 1 calc R
C11 C 0.2878(9) 0.4933(12) -0.0088(4) 0.168(7) Uani 1 1 d .
H10A H 0.3440 0.5092 -0.0130 0.253 Uiso 1 1 calc R
H10B H 0.2833 0.5416 -0.0058 0.253 Uiso 1 1 calc R
H10C H 0.2543 0.4622 -0.0270 0.253 Uiso 1 1 calc R
C10 C 0.1479(11) 0.5015(11) 0.0371(5) 0.166(8) Uani 1 1 d .
H12A H 0.1688 0.5328 0.0170 0.199 Uiso 1 1 calc R
H12B H 0.0910 0.4874 0.0396 0.199 Uiso 1 1 calc R
C9 C 0.1975(17) 0.5533(13) 0.0661(8) 0.257(14) Uani 1 1 d .
H13A H 0.1933 0.6021 0.0672 0.385 Uiso 1 1 calc R
H13B H 0.2541 0.5683 0.0633 0.385 Uiso 1 1 calc R
H13C H 0.1767 0.5223 0.0859 0.385 Uiso 1 1 calc R
C13 C 0.0880(13) 0.2716(13) -0.0063(4) 0.190(7) Uani 1 1 d .
H14A H 0.0521 0.2439 -0.0244 0.285 Uiso 1 1 calc R
H14B H 0.0692 0.2368 0.0127 0.285 Uiso 1 1 calc R
H14C H 0.1428 0.2839 -0.0117 0.285 Uiso 1 1 calc R

loop_
_atom_site_aniso_label
_atom_site_aniso_U_11
_atom_site_aniso_U_22
_atom_site_aniso_U_33
_atom_site_aniso_U_23
_atom_site_aniso_U_13
_atom_site_aniso_U_12
Pt1 0.03493(18) 0.0769(3) 0.0782(3) 0.0229(2) 0.01146(11) 0.03844(17)
I1 0.0650(4) 0.1860(12) 0.1945(12) 0.0695(10) 0.0347(5) 0.0930(6)
P1 0.0675(15) 0.133(2) 0.1017(19) 0.0555(18) 0.0128(13) 0.0592(17)
C1 0.022(3) 0.022(3) 0.062(5) 0.0007(17) -0.0007(17) 0.012(3)
C6 0.030(3) 0.047(5) 0.049(5) 0.000(4) 0.000(2) 0.023(2)
C8 0.044(4) 0.053(6) 0.060(6) 0.014(5) 0.007(2) 0.026(3)
C4 0.029(3) 0.032(3) 0.077(5) 0.013(3) 0.011(3) 0.019(3)
C7 0.034(3) 0.059(6) 0.061(6) 0.003(5) 0.002(2) 0.029(3)
C5 0.038(3) 0.042(4) 0.083(5) 0.012(3) 0.007(3) 0.028(3)
C3 0.025(3) 0.029(4) 0.053(5) -0.004(4) -0.0018(18) 0.014(2)
C2 0.025(3) 0.027(4) 0.054(5) 0.002(3) 0.0012(17) 0.013(2)
C12 0.085(7) 0.157(11) 0.102(8) 0.055(8) 0.015(6) 0.052(8)
C14 0.181(12) 0.25(2) 0.123(9) -0.003(11) -0.035(8) 0.091(15)
C11 0.120(11) 0.23(2) 0.124(11) 0.078(12) 0.027(9) 0.061(12)
C10 0.154(15) 0.138(13) 0.25(2) 0.102(14) 0.065(14) 0.104(13)
C9 0.21(2) 0.129(17) 0.41(4) -0.05(2) -0.01(3) 0.070(17)
C13 0.181(12) 0.25(2) 0.123(9) -0.003(11) -0.035(8) 0.091(15)

loop_
_atom_type_symbol
_atom_type_description
_atom_type_scat_dispersion_real
_atom_type_scat_dispersion_imag
_atom_type_scat_source
P P 0.1023 0.0942 'International Tables Vol C Tables 4.2.6.8 and 6.1.1.4'
I I -0.4742 1.8119 'International Tables Vol C Tables 4.2.6.8 and 6.1.1.4'
Pt Pt -1.7033 8.3905 'International Tables Vol C Tables 4.2.6.8 and 6.1.1.4'
C C 0.0033 0.0016 'International Tables Vol C Tables 4.2.6.8 and 6.1.1.4'
H H 0.0000 0.0000 'International Tables Vol C Tables 4.2.6.8 and 6.1.1.4'
O O 0.0106 0.0060 'International Tables Vol C Tables 4.2.6.8 and 6.1.1.4'

loop_
_geom_angle_atom_site_label_1
_geom_angle_atom_site_label_2
_geom_angle_atom_site_label_3
_geom_angle
_geom_angle_site_symmetry_1
_geom_angle_site_symmetry_3
C8 Pt1 P1 89.39(6) . 16_554
C8 Pt1 P1 89.39(6) . .
P1 Pt1 P1 178.79(12) 16_554 .
C8 Pt1 I1 180.0 . .
P1 Pt1 I1 90.61(6) 16_554 .
P1 Pt1 I1 90.61(6) . .
C14 P1 C12 109.0(9) . .
C14 P1 C10 101.7(11) . .
C12 P1 C10 102.7(7) . .
C14 P1 Pt1 115.3(7) . .
C12 P1 Pt1 115.4(4) . .
C10 P1 Pt1 111.2(6) . .
C2 C1 C2 122.0(8) 2_655 .
C2 C1 H8 119.0 2_655 .
C2 C1 H8 119.0 . .
C5 C6 C5 116.8(7) . 16_554
C5 C6 C7 121.6(4) . .
C5 C6 C7 121.6(4) 16_554 .
C7 C8 Pt1 180.000(1) . .
C5 C4 C3 120.9(6) . .
C5 C4 H5 119.5 . .
C3 C4 H5 119.5 . .
C8 C7 C6 180.000(1) . .
C6 C5 C4 122.2(6) . .
C6 C5 H4 118.9 . .
C4 C5 H4 118.9 . .
C4 C3 C4 116.9(7) 16_554 .
C4 C3 C2 121.6(3) 16_554 .
C4 C3 C2 121.6(3) . .
C1 C2 C1 118.0(8) 3_665 .
C1 C2 C3 121.0(4) 3_665 .
C1 C2 C3 121.0(4) . .
C11 C12 P1 117.4(9) . .
C11 C12 H9A 108.0 . .
P1 C12 H9A 108.0 . .
C11 C12 H9B 107.9 . .
P1 C12 H9B 107.9 . .
H9A C12 H9B 107.2 . .
C13 C14 P1 109.5(15) . .
C13 C14 H11A 109.8 . .
P1 C14 H11A 109.8 . .
C13 C14 H11B 109.8 . .
P1 C14 H11B 109.8 . .
H11A C14 H11B 108.2 . .
C12 C11 H10A 109.5 . .
C12 C11 H10B 109.5 . .
H10A C11 H10B 109.5 . .
C12 C11 H10C 109.5 . .
H10A C11 H10C 109.5 . .
H10B C11 H10C 109.5 . .
C9 C10 P1 110.5(13) . .
C9 C10 H12A 109.5 . .
P1 C10 H12A 109.6 . .
C9 C10 H12B 109.6 . .
P1 C10 H12B 109.6 . .
H12A C10 H12B 108.1 . .
C10 C9 H13A 109.5 . .
C10 C9 H13B 109.5 . .
H13A C9 H13B 109.5 . .
C10 C9 H13C 109.5 . .
H13A C9 H13C 109.5 . .
H13B C9 H13C 109.5 . .
C14 C13 H14A 109.5 . .
C14 C13 H14B 109.5 . .
H14A C13 H14B 109.5 . .
C14 C13 H14C 109.5 . .
H14A C13 H14C 109.5 . .
H14B C13 H14C 109.5 . .

loop_
_geom_bond_atom_site_label_1
_geom_bond_atom_site_label_2
_geom_bond_distance
_geom_bond_site_symmetry_2
Pt1 C8 1.949(9) .
Pt1 P1 2.304(2) 16_554
Pt1 P1 2.304(2) .
Pt1 I1 2.6484(10) .
P1 C14 1.770(18) .
P1 C12 1.811(11) .
P1 C10 1.897(15) .
C1 C2 1.386(5) 2_655
C1 C2 1.386(5) .
C1 H8 0.9300 .
C6 C5 1.379(8) .
C6 C5 1.379(8) 16_554
C6 C7 1.445(11) .
C8 C7 1.188(12) .
C4 C5 1.389(8) .
C4 C3 1.396(7) .
C4 H5 0.9300 .
C5 H4 0.9300 .
C3 C4 1.396(7) 16_554
C3 C2 1.497(11) .
C2 C1 1.386(5) 3_665
C12 C11 1.494(16) .
C12 H9A 0.9700 .
C12 H9B 0.9700 .
C14 C13 1.56(3) .
C14 H11A 0.9700 .
C14 H11B 0.9700 .
C11 H10A 0.9600 .
C11 H10B 0.9600 .
C11 H10C 0.9600 .
C10 C9 1.52(3) .
C10 H12A 0.9700 .
C10 H12B 0.9700 .
C9 H13A 0.9600 .
C9 H13B 0.9600 .
C9 H13C 0.9600 .
C13 H14A 0.9600 .
C13 H14B 0.9600 .
C13 H14C 0.9600 .

loop_
_geom_torsion_atom_site_label_1
_geom_torsion_atom_site_label_2
_geom_torsion_atom_site_label_3
_geom_torsion_atom_site_label_4
_geom_torsion
_geom_torsion_site_symmetry_1
_geom_torsion_site_symmetry_4
C8 Pt1 P1 C14 118.9(10) . .
P1 Pt1 P1 C14 118.8(10) 16_554 .
I1 Pt1 P1 C14 -61.1(10) . .
C8 Pt1 P1 C12 -9.7(6) . .
P1 Pt1 P1 C12 -9.8(6) 16_554 .
I1 Pt1 P1 C12 170.3(6) . .
C8 Pt1 P1 C10 -126.1(7) . .
P1 Pt1 P1 C10 -126.2(7) 16_554 .
I1 Pt1 P1 C10 53.9(7) . .
P1 Pt1 C8 C7 0(100) 16_554 .
P1 Pt1 C8 C7 0(100) . .
I1 Pt1 C8 C7 0(100) . .
Pt1 C8 C7 C6 0(100) . .
C5 C6 C7 C8 0(100) . .
C5 C6 C7 C8 0(100) 16_554 .
C5 C6 C5 C4 0.0(5) 16_554 .
C7 C6 C5 C4 -180.0(5) . .
C3 C4 C5 C6 -0.1(10) . .
C5 C4 C3 C4 0.0(5) . 16_554
C5 C4 C3 C2 -180.0(5) . .
C2 C1 C2 C1 0.0 2_655 3_665
C2 C1 C2 C3 180.0 2_655 .
C4 C3 C2 C1 -157.1(3) 16_554 3_665
C4 C3 C2 C1 22.9(3) . 3_665
C4 C3 C2 C1 22.9(3) 16_554 .
C4 C3 C2 C1 -157.1(3) . .
C14 P1 C12 C11 52.6(17) . .
C10 P1 C12 C11 -54.6(16) . .
Pt1 P1 C12 C11 -175.8(12) . .
C12 P1 C14 C13 69.4(16) . .
C10 P1 C14 C13 177.3(14) . .
Pt1 P1 C14 C13 -62.3(16) . .
C14 P1 C10 C9 176.7(16) . .
C12 P1 C10 C9 -70.5(16) . .
Pt1 P1 C10 C9 53.5(16) . .
